data_7240451
loop_
_publ_author_name
'Kostin, Gennadiy'
'Filatov, Evgeny'
'Pishchur, Denis P.'
'Kuratieva, Natalia'
'Korenev, Sergey'

_publ_section_title
;
 Phase transformations in a double complex salt of ruthenium nitrosyl
 anion with tetraamine-palladium cation
;
_journal_name_full CrystEngComm
_journal_paper_doi 10.1039/D0CE00441C
_journal_year 2020
_chemical_formula_moiety 'H13 N9 O10 Pd Ru'
_chemical_formula_sum 'H13 N9 O10 Pd Ru'
_chemical_formula_weight 506.66
_space_group_crystal_system monoclinic
_space_group_IT_number 10
_space_group_name_Hall '-P 2y'
_space_group_name_H-M_alt 'P 1 2/m 1'
_atom_sites_solution_hydrogens geom
_atom_sites_solution_primary direct
_atom_sites_solution_secondary difmap
_audit_creation_method SHELXL-2014/7
_audit_update_record
;
2020-01-24 deposited with the CCDC.	2020-05-04 downloaded from the CCDC.
;
_cell_angle_alpha 90
_cell_angle_beta 105.148(7)
_cell_angle_gamma 90
_cell_formula_units_Z 2
_cell_length_a 7.851(2)
_cell_length_b 7.792(2)
_cell_length_c 12.456(3)
_cell_measurement_reflns_used 2355
_cell_measurement_temperature 383(2)
_cell_measurement_theta_max 27.47
_cell_measurement_theta_min 2.62
_cell_volume 735.5(3)
_computing_cell_refinement 'Bruker SAINT'
_computing_data_collection 'Bruker APEX2'
_computing_data_reduction 'Bruker SAINT'
_computing_molecular_graphics 'Bruker SHELXTL'
_computing_publication_material 'Bruker SHELXTL'
_computing_structure_refinement 'Bruker SHELXTL'
_computing_structure_solution 'Bruker SHELXTL'
_diffrn_ambient_temperature 383(2)
_diffrn_detector_area_resol_mean 25
_diffrn_measured_fraction_theta_full 0.997
_diffrn_measured_fraction_theta_max 0.974
_diffrn_measurement_device_type 'Bruker Apex DUO CCD area-detector'
_diffrn_measurement_method '\f scans'
_diffrn_radiation_monochromator graphite
_diffrn_radiation_probe x-ray
_diffrn_radiation_type MoK\a
_diffrn_radiation_wavelength 0.71073
_diffrn_reflns_av_R_equivalents 0.0887
_diffrn_reflns_av_unetI/netI 0.0515
_diffrn_reflns_Laue_measured_fraction_full 0.997
_diffrn_reflns_Laue_measured_fraction_max 0.974
_diffrn_reflns_limit_h_max 9
_diffrn_reflns_limit_h_min -10
_diffrn_reflns_limit_k_max 10
_diffrn_reflns_limit_k_min -10
_diffrn_reflns_limit_l_max 16
_diffrn_reflns_limit_l_min -16
_diffrn_reflns_number 6160
_diffrn_reflns_point_group_measured_fraction_full 0.997
_diffrn_reflns_point_group_measured_fraction_max 0.974
_diffrn_reflns_theta_full 25.250
_diffrn_reflns_theta_max 27.833
_diffrn_reflns_theta_min 1.694
_diffrn_standards_decay_% 0
_diffrn_standards_number 0
_exptl_absorpt_coefficient_mu 2.314
_exptl_absorpt_correction_type multi-scan
_exptl_absorpt_process_details 'Bruker SADABS'
_exptl_crystal_colour yellow
_exptl_crystal_density_diffrn 2.288
_exptl_crystal_description plate
_exptl_crystal_F_000 492
_exptl_crystal_size_max 0.230
_exptl_crystal_size_mid 0.130
_exptl_crystal_size_min 0.090
_exptl_transmission_factor_max 0.786
_exptl_transmission_factor_min 0.654
_refine_diff_density_max 0.891
_refine_diff_density_min -0.636
_refine_diff_density_rms 0.115
_refine_ls_extinction_method none
_refine_ls_goodness_of_fit_ref 1.152
_refine_ls_hydrogen_treatment constr
_refine_ls_matrix_type full
_refine_ls_number_parameters 129
_refine_ls_number_reflns 1837
_refine_ls_number_restraints 24
_refine_ls_restrained_S_all 1.197
_refine_ls_R_factor_all 0.0681
_refine_ls_R_factor_gt 0.0522
_refine_ls_shift/su_max 0.000
_refine_ls_shift/su_mean 0.000
_refine_ls_structure_factor_coef Fsqd
_refine_ls_weighting_details 'w=1/[\s^2^(Fo^2^)+(0.0156P)^2^+2.5446P] where P=(Fo^2^+2Fc^2^)/3'
_refine_ls_weighting_scheme calc
_refine_ls_wR_factor_gt 0.0977
_refine_ls_wR_factor_ref 0.1048
_reflns_Friedel_coverage 0.000
_reflns_number_gt 1333
_reflns_number_total 1837
_reflns_threshold_expression >2\s(I)
_cod_data_source_file d0ce00441c2.cif
_cod_data_source_block kru217m
_cod_original_sg_symbol_H-M 'P 2/m'
_cod_database_code 7240451
_shelx_shelxl_version_number 2014/7
_shelx_space_group_comment
;
The symmetry employed for this shelxl refinement is uniquely defined
by the following loop, which should always be used as a source of
symmetry information in preference to the above space-group names.
They are only intended as comments.
;
_shelx_estimated_absorpt_t_min 0.595
_shelx_estimated_absorpt_t_max 0.934

loop_
_space_group_symop_operation_xyz
'x, y, z'
'-x, y, -z'
'-x, -y, -z'
'x, -y, z'

loop_
_atom_site_label
_atom_site_type_symbol
_atom_site_fract_x
_atom_site_fract_y
_atom_site_fract_z
_atom_site_U_iso_or_equiv
_atom_site_adp_type
_atom_site_occupancy
_atom_site_site_symmetry_order
_atom_site_calc_flag
_atom_site_refinement_flags_posn
_atom_site_refinement_flags_adp
_atom_site_refinement_flags_occupancy
_atom_site_disorder_assembly
_atom_site_disorder_group
Pd1 Pd 0.0000 0.0000 0.5000 0.0341(2) Uani 1 4 d S T P . .
Pd2 Pd 0.0000 0.0000 0.0000 0.0372(2) Uani 1 4 d S T P . .
Ru3 Ru 0.51206(7) 0.5000 0.25282(5) 0.03193(18) Uani 1 2 d S T P A .
O1 O 0.6835(8) 0.5000 0.3951(5) 0.066(3) Uani 1 2 d S T P . .
H1 H 0.6398 0.5426 0.4419 0.079 Uiso 0.5 1 calc R U P . .
N34 N 0.3721(8) 0.3139(9) 0.3133(5) 0.0538(14) Uani 1 1 d . . . . .
N33 N 0.6616(7) 0.3129(10) 0.2022(5) 0.0557(16) Uani 1 1 d . . . . .
N35 N 0.3521(11) 0.5000 0.1244(6) 0.056(2) Uani 1 2 d S T P . .
O351 O 0.2374(13) 0.5000 0.0475(7) 0.120(5) Uani 1 2 d S T P A .
N11 N -0.2688(10) 0.0000 0.4738(8) 0.071(3) Uani 1 2 d S T P . .
H11A H -0.3125 0.0990 0.4429 0.107 Uiso 0.5 1 calc R U P . .
H11B H -0.2957 -0.0129 0.5385 0.107 Uiso 0.5 1 calc R U P . .
H11C H -0.3150 -0.0861 0.4286 0.107 Uiso 0.5 1 calc R U P . .
N22 N 0.2691(10) 0.0000 0.0431(7) 0.053(2) Uani 1 2 d S T P . .
H22A H 0.3090 -0.0262 0.1149 0.080 Uiso 0.5 1 calc R U P . .
H22B H 0.3080 0.1036 0.0309 0.080 Uiso 0.5 1 calc R U P . .
H22C H 0.3077 -0.0774 0.0025 0.080 Uiso 0.5 1 calc R U P . .
N21 N -0.0041(11) 0.0000 0.1627(6) 0.058(2) Uani 1 2 d S T P . .
H21A H -0.0944 0.0632 0.1708 0.087 Uiso 0.5 1 calc R U P . .
H21B H 0.0964 0.0439 0.2040 0.087 Uiso 0.5 1 calc R U P . .
H21C H -0.0161 -0.1071 0.1844 0.087 Uiso 0.5 1 calc R U P . .
N12 N 0.0000 -0.2539(13) 0.5000 0.078(3) Uani 1 2 d S T P . .
H12A H 0.1105 -0.2920 0.5140 0.116 Uiso 0.5 1 calc R U P . .
H12B H -0.0613 -0.2920 0.4338 0.116 Uiso 0.5 1 calc R U P . .
H12C H -0.0492 -0.2920 0.5522 0.116 Uiso 0.5 1 calc R U P . .
O342 O 0.399(2) 0.283(2) 0.4123(11) 0.113(5) Uani 0.597(18) 1 d . . P A 2
O341 O 0.250(2) 0.247(2) 0.2529(10) 0.113(5) Uani 0.597(18) 1 d . U P A 2
O332 O 0.5951(15) 0.226(2) 0.1202(13) 0.099(4) Uani 0.63(3) 1 d . . P A 1
O331 O 0.8212(15) 0.303(3) 0.2462(11) 0.099(4) Uani 0.63(3) 1 d . U P A 1
O343 O 0.386(3) 0.161(3) 0.2957(17) 0.100(6) Uani 0.403(18) 1 d . U P A 1
O344 O 0.267(3) 0.346(3) 0.3620(16) 0.100(6) Uani 0.403(18) 1 d . . P A 1
O333 O 0.748(4) 0.201(4) 0.2646(16) 0.103(7) Uani 0.37(3) 1 d . U P A 2
O334 O 0.660(4) 0.283(4) 0.113(2) 0.103(7) Uani 0.37(3) 1 d . . P A 2

loop_
_atom_site_aniso_label
_atom_site_aniso_U_11
_atom_site_aniso_U_22
_atom_site_aniso_U_33
_atom_site_aniso_U_23
_atom_site_aniso_U_13
_atom_site_aniso_U_12
Pd1 0.0300(4) 0.0319(5) 0.0420(5) 0.000 0.0121(3) 0.000
Pd2 0.0371(4) 0.0337(6) 0.0485(5) 0.000 0.0248(4) 0.000
Ru3 0.0333(3) 0.0324(4) 0.0312(3) 0.000 0.0104(2) 0.000
O1 0.041(3) 0.118(8) 0.037(3) 0.000 0.007(2) 0.000
N34 0.063(3) 0.039(4) 0.065(4) -0.005(3) 0.027(3) -0.012(3)
N33 0.060(3) 0.065(5) 0.046(3) -0.005(3) 0.022(2) 0.015(3)
N35 0.058(4) 0.066(7) 0.042(4) 0.000 0.009(3) 0.000
O351 0.087(6) 0.189(15) 0.059(5) 0.000 -0.024(5) 0.000
N11 0.038(4) 0.097(9) 0.082(6) 0.000 0.020(4) 0.000
N22 0.050(4) 0.055(6) 0.063(5) 0.000 0.027(4) 0.000
N21 0.056(4) 0.076(7) 0.052(4) 0.000 0.030(4) 0.000
N12 0.068(5) 0.030(5) 0.111(7) 0.000 -0.017(5) 0.000
O342 0.125(7) 0.105(7) 0.105(6) 0.011(5) 0.023(5) -0.051(6)
O341 0.125(7) 0.105(7) 0.105(6) 0.011(5) 0.023(5) -0.051(6)
O332 0.069(5) 0.106(7) 0.123(6) -0.042(5) 0.027(4) 0.015(4)
O331 0.069(5) 0.106(7) 0.123(6) -0.042(5) 0.027(4) 0.015(4)
O343 0.111(8) 0.090(9) 0.121(9) 0.010(6) 0.068(6) -0.015(6)
O344 0.111(8) 0.090(9) 0.121(9) 0.010(6) 0.068(6) -0.015(6)
O333 0.124(10) 0.103(10) 0.091(8) -0.009(6) 0.046(6) 0.028(7)
O334 0.124(10) 0.103(10) 0.091(8) -0.009(6) 0.046(6) 0.028(7)

loop_
_atom_type_symbol
_atom_type_description
_atom_type_scat_dispersion_real
_atom_type_scat_dispersion_imag
_atom_type_scat_source
N N 0.0061 0.0033 'International Tables Vol C Tables 4.2.6.8 and 6.1.1.4'
H H 0.0000 0.0000 'International Tables Vol C Tables 4.2.6.8 and 6.1.1.4'
O O 0.0106 0.0060 'International Tables Vol C Tables 4.2.6.8 and 6.1.1.4'
Ru Ru -1.2594 0.8363 'International Tables Vol C Tables 4.2.6.8 and 6.1.1.4'
Pd Pd -0.9988 1.0072 'International Tables Vol C Tables 4.2.6.8 and 6.1.1.4'

loop_
_geom_angle_atom_site_label_1
_geom_angle_atom_site_label_2
_geom_angle_atom_site_label_3
_geom_angle
_geom_angle_site_symmetry_1
_geom_angle_site_symmetry_3
_geom_angle_publ_flag
N12 Pd1 N12 180.0 . 3_556 ?
N12 Pd1 N11 90.000(2) . . ?
N12 Pd1 N11 90.000(1) 3_556 . ?
N12 Pd1 N11 90.000(1) . 3_556 ?
N12 Pd1 N11 90.000(2) 3_556 3_556 ?
N11 Pd1 N11 180.0 . 3_556 ?
N21 Pd2 N21 180.0 . 3 ?
N21 Pd2 N22 91.3(3) . . ?
N21 Pd2 N22 88.7(3) 3 . ?
N21 Pd2 N22 88.7(3) . 3 ?
N21 Pd2 N22 91.3(3) 3 3 ?
N22 Pd2 N22 180.0 . 3 ?
N35 Ru3 O1 178.8(3) . . ?
N35 Ru3 N33 92.9(2) . . ?
O1 Ru3 N33 88.0(2) . . ?
N35 Ru3 N33 92.9(2) . 4_565 ?
O1 Ru3 N33 88.0(2) . 4_565 ?
N33 Ru3 N33 89.5(4) . 4_565 ?
N35 Ru3 N34 90.6(3) . 4_565 ?
O1 Ru3 N34 88.6(2) . 4_565 ?
N33 Ru3 N34 176.5(2) . 4_565 ?
N33 Ru3 N34 90.8(3) 4_565 4_565 ?
N35 Ru3 N34 90.6(3) . . ?
O1 Ru3 N34 88.6(2) . . ?
N33 Ru3 N34 90.8(3) . . ?
N33 Ru3 N34 176.5(2) 4_565 . ?
N34 Ru3 N34 88.6(4) 4_565 . ?
Ru3 O1 H1 109.5 . . ?
O341 N34 O342 117.3(10) . . ?
O344 N34 O343 114.3(14) . . ?
O344 N34 Ru3 123.3(11) . . ?
O341 N34 Ru3 119.8(8) . . ?
O342 N34 Ru3 122.4(7) . . ?
O343 N34 Ru3 122.3(9) . . ?
O332 N33 O331 119.9(9) . . ?
O334 N33 O333 109.5(16) . . ?
O334 N33 Ru3 125.5(13) . . ?
O332 N33 Ru3 119.5(6) . . ?
O331 N33 Ru3 120.0(8) . . ?
O333 N33 Ru3 124.3(9) . . ?
O351 N35 Ru3 173.4(9) . . ?
Pd1 N11 H11A 109.5 . . ?
Pd1 N11 H11B 109.5 . . ?
H11A N11 H11B 109.5 . . ?
Pd1 N11 H11C 109.5 . . ?
H11A N11 H11C 109.5 . . ?
H11B N11 H11C 109.5 . . ?
Pd2 N22 H22A 109.5 . . ?
Pd2 N22 H22B 109.5 . . ?
H22A N22 H22B 109.5 . . ?
Pd2 N22 H22C 109.5 . . ?
H22A N22 H22C 109.5 . . ?
H22B N22 H22C 109.5 . . ?
Pd2 N21 H21A 109.5 . . ?
Pd2 N21 H21B 109.5 . . ?
H21A N21 H21B 109.5 . . ?
Pd2 N21 H21C 109.5 . . ?
H21A N21 H21C 109.5 . . ?
H21B N21 H21C 109.5 . . ?
Pd1 N12 H12A 109.5 . . ?
Pd1 N12 H12B 109.5 . . ?
H12A N12 H12B 109.5 . . ?
Pd1 N12 H12C 109.5 . . ?
H12A N12 H12C 109.5 . . ?
H12B N12 H12C 109.5 . . ?

loop_
_geom_bond_atom_site_label_1
_geom_bond_atom_site_label_2
_geom_bond_distance
_geom_bond_site_symmetry_2
_geom_bond_publ_flag
Pd1 N12 1.978(10) . ?
Pd1 N12 1.978(10) 3_556 ?
Pd1 N11 2.049(7) . ?
Pd1 N11 2.049(7) 3_556 ?
Pd2 N21 2.035(7) . ?
Pd2 N21 2.035(7) 3 ?
Pd2 N22 2.039(8) . ?
Pd2 N22 2.039(8) 3 ?
Ru3 N35 1.757(8) . ?
Ru3 O1 1.925(6) . ?
Ru3 N33 2.071(6) . ?
Ru3 N33 2.071(6) 4_565 ?
Ru3 N34 2.076(6) 4_565 ?
Ru3 N34 2.076(6) . ?
O1 H1 0.8200 . ?
N34 O344 1.173(17) . ?
N34 O341 1.174(14) . ?
N34 O342 1.219(13) . ?
N34 O343 1.22(2) . ?
N33 O334 1.14(2) . ?
N33 O332 1.225(14) . ?
N33 O331 1.232(11) . ?
N33 O333 1.24(2) . ?
N35 O351 1.131(11) . ?
N11 H11A 0.8900 . ?
N11 H11B 0.8900 . ?
N11 H11C 0.8900 . ?
N22 H22A 0.8900 . ?
N22 H22B 0.8900 . ?
N22 H22C 0.8900 . ?
N21 H21A 0.8900 . ?
N21 H21B 0.8900 . ?
N21 H21C 0.8900 . ?
N12 H12A 0.8900 . ?
N12 H12B 0.8900 . ?
N12 H12C 0.8900 . ?

loop_
_geom_hbond_atom_site_label_D
_geom_hbond_atom_site_label_H
_geom_hbond_atom_site_label_A
_geom_hbond_distance_DH
_geom_hbond_distance_HA
_geom_hbond_distance_DA
_geom_hbond_angle_DHA
_geom_hbond_site_symmetry_A
O1 H1 O342 0.82 2.35 3.139(16) 161.2 3_666
O1 H1 O342 0.82 2.28 2.852(13) 127.5 4_565
O1 H1 O344 0.82 2.51 3.18(2) 139.5 3_666
N11 H11A O342 0.89 2.62 3.35(2) 139.3 1_455
N11 H11A O342 0.89 2.53 2.947(15) 109.2 2_556
N11 H11B O342 0.89 2.39 2.947(15) 120.5 3_556
N11 H11B O343 0.89 2.62 3.470(18) 160.1 3_556
N11 H11C O343 0.89 2.56 3.27(3) 137.2 4_455
N11 H11C O333 0.89 2.40 3.08(3) 132.8 4_455
N22 H22A O341 0.89 2.56 3.280(16) 138.7 4
N22 H22A O343 0.89 2.41 3.29(2) 166.7 4
N22 H22B O332 0.89 2.43 3.046(16) 126.5 .
N22 H22B O332 0.89 2.40 3.082(15) 133.3 2_655
N22 H22B O334 0.89 2.34 3.08(3) 141.7 2_655
N22 H22C O332 0.89 2.20 3.082(15) 168.6 3_655
N22 H22C O334 0.89 2.21 3.08(3) 167.0 3_655
N21 H21A O332 0.89 2.67 3.521(13) 160.0 1_455
N21 H21A O331 0.89 2.27 3.048(13) 146.2 1_455
N21 H21A O333 0.89 2.19 3.02(2) 155.3 1_455
N21 H21A O334 0.89 2.54 3.37(2) 155.3 1_455
N21 H21B O341 0.89 1.99 2.789(14) 149.2 .
N21 H21B O343 0.89 2.44 3.32(2) 172.5 .
N21 H21C O341 0.89 2.31 2.789(14) 113.4 4
N21 H21C O331 0.89 2.25 3.048(13) 148.7 4_455
N21 H21C O333 0.89 2.43 3.02(2) 124.1 4_455
N12 H12A O1 0.89 2.36 3.141(8) 146.5 3_656
N12 H12A O333 0.89 2.78 3.10(2) 102.9 3_656
N12 H12B O1 0.89 2.52 3.141(8) 127.0 1_445
N12 H12B O331 0.89 2.28 3.130(14) 159.9 4_455
N12 H12B O333 0.89 2.35 3.10(2) 142.5 4_455
N12 H12C O344 0.89 2.28 3.121(15) 157.9 3_556
